data_2005409
loop_
_publ_author_name
'Peeters, O. M.'
'Blaton, N. M.'
'De Ranter, C. J.'

_publ_section_title
;<i>cis</i>-2-<i>sec</i>-Butyl-4-{4-[4-(4-{[2-(2,4-dichlorophenyl)-2-(1<i>H</i>-1,2,4-triazol-1-ylmethyl)-1,3-dioxolan-4-yl]methoxy}phenyl)-1-piperazinyl]phenyl}-2,4-dihydro-3<i>H</i>-1,2,4-triazol-3-one
 (Itraconazole)
;
_journal_issue 9
_journal_name_full 'Acta Crystallographica Section C'
_journal_page_first 2225
_journal_page_last 2229
_journal_paper_doi 10.1107/S0108270196004180
_journal_volume 52
_journal_year 1996
_chemical_formula_moiety 'C35 H38 Cl2 N8 O4'
_chemical_formula_sum 'C35 H38 Cl2 N8 O4'
_chemical_formula_weight 705.64
_chemical_name_systematic
;
cis-2-sec-Butyl-4-[4-(4-{4-[2-(2,4-dichlorophenyl)-
2-(1H-1,2,4-triazol-1-ylmethyl)-1,3-dioxolan-4-ylmethoxy]phenyl}-
piperazin-1-yl)phenyl]-2,4-dihydro-1,2,4-triazol-3-one
;
_space_group_IT_number 2
_symmetry_cell_setting triclinic
_symmetry_space_group_name_Hall '-P 1'
_symmetry_space_group_name_H-M 'P -1'
_cell_angle_alpha 73.497(4)
_cell_angle_beta 89.067(3)
_cell_angle_gamma 79.781(4)
_cell_formula_units_Z 4
_cell_length_a 8.6202(3)
_cell_length_b 20.154(1)
_cell_length_c 21.0425(9)
_cell_measurement_reflns_used 40
_cell_measurement_temperature 293
_cell_measurement_theta_max 56
_cell_measurement_theta_min 22
_cell_volume 3447.3(3)
_computing_cell_refinement XSCANS
_computing_data_collection 'XSCANS (Siemens, 1994)'
_computing_data_reduction XSCANS
_computing_molecular_graphics 'ORTEX2.1 (McArdle, 1994)'
_computing_publication_material 'PARST (Nardelli, 1983)'
_computing_structure_refinement 'SHELXL93 (Sheldrick, 1993)'
_computing_structure_solution 'SIR92 (Altomare et al., 1994)'
_diffrn_ambient_temperature 293
_diffrn_measurement_device 'Siemens P4 four-circle diffractometer   '
_diffrn_measurement_method '\w/2\q scan                             '
_diffrn_radiation_type 'Cu K\a'
_diffrn_radiation_wavelength 1.54184
_diffrn_reflns_av_R_equivalents .0286
_diffrn_reflns_limit_h_max 9
_diffrn_reflns_limit_h_min -1
_diffrn_reflns_limit_k_max 20
_diffrn_reflns_limit_k_min -20
_diffrn_reflns_limit_l_max 22
_diffrn_reflns_limit_l_min -22
_diffrn_reflns_number 11393
_diffrn_reflns_theta_max 57.06
_diffrn_standards_decay_% 17.0
_diffrn_standards_interval_count 100
_diffrn_standards_number 3
_exptl_absorpt_coefficient_mu 2.120
_exptl_absorpt_correction_T_max .554
_exptl_absorpt_correction_T_min .383
_exptl_absorpt_correction_type 'empirical via \y scans (XEMP; Siemens, 1989)'
_exptl_crystal_colour colourless
_exptl_crystal_density_diffrn 1.360
_exptl_crystal_density_meas 1.356
_exptl_crystal_density_method 'flotation in aqueous KI solution'
_exptl_crystal_description plate
_exptl_crystal_F_000 1480
_exptl_crystal_size_max .36
_exptl_crystal_size_mid .18
_exptl_crystal_size_min .04
_refine_diff_density_max .44
_refine_diff_density_min -.43
_refine_ls_extinction_coef .00058(9)
_refine_ls_extinction_method 'SHELXL93 (Sheldrick, 1993)'
_refine_ls_goodness_of_fit_all 1.020
_refine_ls_goodness_of_fit_obs 1.026
_refine_ls_hydrogen_treatment noref
_refine_ls_matrix_type full
_refine_ls_number_parameters 886
_refine_ls_number_reflns 9213
_refine_ls_R_factor_all .1151
_refine_ls_R_factor_obs .0594
_refine_ls_shift/esd_max 0.001
_refine_ls_structure_factor_coef Fsqd
_refine_ls_weighting_details 'w=1/[\s^2^(Fo^2^)+(0.0777P)^2^+ 6.1836P]  where P=(Fo^2^+2Fc^2^)/3'
_refine_ls_weighting_scheme calc
_refine_ls_wR_factor_all .2000
_refine_ls_wR_factor_obs .1461
_reflns_number_observed 5083
_reflns_number_total 9215
_reflns_observed_criterion '> 3.0 sigma(I)'
_cod_data_source_file na1232.cif
_cod_data_source_block Y
_cod_depositor_comments
;
The following automatic conversions were performed:
'_symmetry_cell_setting' value 'Triclinic' changed to 'triclinic'
according to '/home/saulius/struct/CIF-dictionaries/cif_core.dic'
dictionary named 'cif_core.dic' version 2.4.1 from 2010-06-29.

Automatic conversion script
Id: cif_fix_enum 1527 2010-12-29 10:47:43Z saulius 

The following automatic conversions were performed:

'_symmetry_cell_setting' value 'Triclinic ' changed to 'triclinic'
according to /home/saulius/struct/CIF-dictionaries/cif_core.dic
dictionary named 'cif_core.dic' version 2.4.1 from 2010-06-29.

Automatic conversion script
Id: cif_fix_values 1715 2011-07-08 13:25:40Z adriana 

The following automatic conversions were performed:

'_refine_ls_weighting_scheme' value '
w=1/[\s^2^(Fo^2^)+(0.0777P)^2^+ 6.1836P] where P=(Fo^2^+2Fc^2^)/3'
was changed to 'calc'. New tag '_refine_ls_weighting_details' was
created. The value of the new tag was set to
'w=1/[\s^2^(Fo^2^)+(0.0777P)^2^+ 6.1836P] where P=(Fo^2^+2Fc^2^)/3'.

Automatic conversion script
Id: cif_fix_values 3143 2015-03-26 13:38:13Z robertas 
;
_cod_original_sg_symbol_H-M 'P-1       '
_cod_original_formula_sum 'C35 H38 Cl2 N8 O4               '
_cod_database_code 2005409

loop_
_symmetry_equiv_pos_as_xyz
X,Y,Z
-X,-Y,-Z

loop_
_atom_site_aniso_label
_atom_site_aniso_U_11
_atom_site_aniso_U_22
_atom_site_aniso_U_33
_atom_site_aniso_U_12
_atom_site_aniso_U_13
_atom_site_aniso_U_23
N1 .040(3) .060(3) .050(3) -.012(2) .000(2) -.011(2)
N2 .045(3) .069(3) .073(3) -.020(3) -.001(3) -.008(3)
C3 .045(4) .092(5) .094(5) -.017(4) -.008(4) -.032(4)
N4 .058(4) .121(5) .073(4) -.016(3) -.009(3) -.037(4)
C5 .056(4) .088(5) .056(4) -.014(4) -.002(3) -.011(3)
C6 .036(3) .054(3) .056(3) -.014(3) .003(2) -.017(3)
C7 .041(3) .041(3) .039(3) -.015(2) -.001(2) -.009(2)
O8 .056(2) .037(2) .045(2) -.016(2) .005(2) -.007(2)
C9 .042(3) .041(3) .059(3) -.017(2) .007(3) -.016(3)
C10 .052(3) .055(3) .051(3) -.018(3) .007(3) -.015(3)
O11 .050(2) .048(2) .039(2) -.015(2) .002(2) -.011(2)
C12 .040(3) .037(3) .038(3) -.012(2) .002(2) -.007(2)
C13 .050(3) .039(3) .045(3) -.009(3) -.002(2) -.004(2)
C14 .050(3) .050(3) .059(3) -.022(3) .003(3) -.009(3)
C15 .047(3) .057(3) .054(3) -.024(3) .005(3) -.031(3)
C16 .048(3) .060(4) .050(3) -.013(3) -.012(3) -.013(3)
C17 .054(3) .046(3) .042(3) -.018(3) .001(3) -.004(2)
Cl18 .0880(10) .0527(8) .0606(9) -.0252(8) -.0168(8) .0113(7)
Cl19 .0630(10) .1020(10) .0820(10) -.0328(9) -.0012(8) -.0437(9)
C20 .059(4) .056(3) .053(3) -.023(3) .007(3) -.019(3)
O21 .074(3) .054(2) .058(2) -.035(2) -.009(2) -.001(2)
C22 .052(4) .049(3) .058(3) -.025(3) -.002(3) -.005(3)
C23 .050(3) .052(3) .057(3) -.016(3) .006(3) -.015(3)
C24 .053(4) .048(3) .064(4) -.021(3) .009(3) -.020(3)
C25 .049(3) .047(3) .052(3) -.018(3) .000(3) -.009(3)
C26 .059(4) .069(4) .097(5) -.023(3) .011(3) -.047(4)
C27 .061(4) .058(4) .088(4) -.021(3) .005(3) -.038(3)
N28 .047(3) .058(3) .049(3) -.026(2) .008(2) -.022(2)
C29 .060(4) .088(5) .077(4) -.041(4) .016(3) -.048(4)
C30 .064(4) .092(5) .057(4) -.041(4) .017(3) -.033(3)
N31 .047(3) .059(3) .053(3) -.023(2) .006(2) -.019(2)
C32 .057(4) .084(4) .064(4) -.037(3) .015(3) -.034(3)
C33 .063(4) .079(4) .055(3) -.037(3) .008(3) -.024(3)
C34 .046(3) .043(3) .058(3) -.015(3) .003(3) -.014(3)
C35 .071(4) .078(4) .049(3) -.037(4) -.002(3) -.012(3)
C36 .070(4) .069(4) .054(4) -.038(3) .005(3) -.007(3)
C37 .046(3) .044(3) .055(3) -.016(3) .005(3) -.014(3)
C38 .053(3) .057(3) .052(3) -.018(3) .001(3) -.017(3)
C39 .053(3) .051(3) .050(3) -.018(3) .005(3) -.011(3)
N40 .053(3) .058(3) .052(3) -.026(2) .008(2) -.016(2)
C41 .074(4) .077(4) .054(4) -.039(4) .017(3) -.028(3)
N42 .100(4) .115(4) .058(3) -.078(4) .028(3) -.041(3)
N43 .097(4) .130(5) .059(3) -.082(4) .021(3) -.034(3)
C44 .073(4) .089(5) .055(4) -.041(4) .008(3) -.024(3)
O45 .112(4) .110(4) .074(3) -.069(3) .039(3) -.051(3)
N51 .056(3) .081(4) .055(3) -.018(3) .006(3) -.022(3)
N52 .056(3) .111(4) .067(3) -.039(3) .004(3) -.024(3)
C53 .062(4) .124(6) .081(5) -.034(4) .006(4) -.039(5)
N54 .064(4) .128(5) .077(4) -.024(4) -.006(3) -.037(4)
C55 .072(5) .098(5) .063(4) -.023(4) -.007(4) -.015(4)
C56 .046(3) .076(4) .062(4) -.022(3) .000(3) -.026(3)
C57 .050(3) .051(3) .052(3) -.023(3) .002(3) -.012(3)
O58 .066(3) .053(2) .065(2) -.027(2) .005(2) -.014(2)
C59 .057(4) .058(4) .082(4) -.027(3) .004(3) -.029(3)
C60 .062(4) .066(4) .080(4) -.030(3) .025(3) -.032(3)
O61 .067(3) .060(2) .050(2) -.027(2) .009(2) -.019(2)
C62 .049(3) .056(3) .057(3) -.027(3) .011(3) -.020(3)
C63 .061(4) .056(4) .068(4) -.022(3) .009(3) -.020(3)
C64 .066(4) .075(4) .085(5) -.034(4) .015(4) -.034(4)
C65 .052(4) .087(5) .084(5) -.032(4) .014(3) -.056(4)
C66 .051(4) .094(5) .076(4) -.012(4) -.006(3) -.037(4)
C67 .065(4) .061(4) .066(4) -.020(3) .002(3) -.017(3)
Cl68 .122(2) .0650(10) .0890(10) -.0360(10) -.0090(10) -.0015(9)
Cl69 .0650(10) .152(2) .137(2) -.0400(10) .0080(10) -.095(2)
C70 .071(4) .052(4) .078(4) -.026(3) .002(3) -.017(3)
O71 .075(3) .059(3) .083(3) -.038(2) -.021(2) -.002(2)
C72 .066(4) .048(3) .063(4) -.019(3) -.011(3) -.006(3)
C73 .072(4) .071(4) .057(4) -.031(3) -.012(3) -.005(3)
C74 .077(4) .072(4) .051(3) -.036(4) -.002(3) .002(3)
C75 .065(4) .047(3) .057(4) -.023(3) -.008(3) -.001(3)
C76 .101(5) .078(4) .063(4) -.051(4) -.027(4) .006(3)
C77 .111(6) .078(5) .068(4) -.061(4) -.017(4) .012(3)
N78 .058(3) .053(3) .076(3) -.027(3) -.018(3) .006(2)
C79 .063(4) .043(3) .083(4) -.016(3) -.011(3) -.005(3)
C80 .056(4) .049(3) .097(5) -.019(3) -.018(3) -.001(3)
N81 .057(3) .044(3) .080(3) -.019(2) -.017(3) .006(2)
C82 .065(4) .046(3) .082(4) -.024(3) -.016(3) .007(3)
C83 .082(5) .048(4) .104(5) -.031(4) -.027(4) .011(3)
C84 .049(3) .040(3) .059(3) -.012(3) -.005(3) -.004(3)
C85 .055(4) .047(3) .063(4) -.016(3) -.008(3) -.001(3)
C86 .058(4) .040(3) .061(3) -.012(3) .000(3) .001(3)
C87 .051(3) .045(3) .055(3) -.024(3) .002(3) -.012(3)
C88 .074(4) .066(4) .066(4) -.031(4) -.019(3) .009(3)
C89 .082(5) .057(4) .074(4) -.040(4) -.018(4) .014(3)
N90 .062(3) .054(3) .038(2) -.022(2) .005(2) -.006(2)
C91 .065(4) .056(3) .042(3) -.019(3) .006(3) -.006(3)
N92 .099(4) .085(4) .035(3) -.059(3) .011(2) -.014(2)
N93 .106(4) .100(4) .036(3) -.072(4) .007(3) -.010(3)
C94 .081(4) .073(4) .036(3) -.040(4) .009(3) -.008(3)
O95 .103(3) .077(3) .043(2) -.046(3) .018(2) -.015(2)

loop_
_atom_site_label
_atom_site_fract_x
_atom_site_fract_y
_atom_site_fract_z
_atom_site_U_iso_or_equiv
_atom_site_thermal_displace_type
_atom_site_calc_flag
_atom_site_calc_attached_atom
_atom_site_refinement_flags
_atom_site_type_symbol
N1 .2817(5) .1063(2) .3690(2) .050(2) aniso . . . N
N2 .3469(5) .1625(3) .3373(2) .064(2) aniso . . . N
C3 .4573(7) .1600(4) .3811(4) .075(3) aniso . . . C
N4 .4692(6) .1075(4) .4371(3) .082(3) aniso . . . N
C5 .3553(7) .0746(4) .4275(3) .068(3) aniso . . . C
C6 .1487(5) .0880(3) .3399(3) .048(2) aniso . . . C
C7 -.0103(6) .1251(2) .3572(2) .040(2) aniso . . . C
O8 -.0262(4) .1984(2) .3283(2) .046(1) aniso . . . O
C9 -.0933(6) .2322(3) .3770(3) .046(2) aniso . . . C
C10 -.1220(6) .1719(3) .4357(3) .052(2) aniso . . . C
O11 -.0145(4) .1138(2) .4256(2) .045(1) aniso . . . O
C12 -.1411(6) .0965(2) .3297(2) .038(2) aniso . . . C
C13 -.1869(6) .0328(3) .3613(2) .046(2) aniso . . . C
C14 -.3078(6) .0103(3) .3342(3) .053(2) aniso . . . C
C15 -.3804(6) .0506(3) .2752(3) .048(2) aniso . . . C
C16 -.3337(6) .1126(3) .2413(3) .053(2) aniso . . . C
C17 -.2158(6) .1346(3) .2691(2) .048(2) aniso . . . C
Cl18 -.0971(2) -.02376(7) .43381(7) .0711(6) aniso . . . Cl
Cl19 -.5325(2) .02357(9) .24243(8) .0764(7) aniso . . . Cl
C20 .0202(7) .2736(3) .3945(3) .054(2) aniso . . . C
O21 .0413(5) .3287(2) .3370(2) .062(1) aniso . . . O
C22 .1620(7) .3638(3) .3465(3) .053(2) aniso . . . C
C23 .1348(6) .4160(3) .3784(3) .052(2) aniso . . . C
C24 .2532(6) .4531(3) .3816(3) .053(2) aniso . . . C
C25 .3991(6) .4387(3) .3549(3) .049(2) aniso . . . C
C26 .4230(7) .3850(3) .3249(3) .069(3) aniso . . . C
C27 .3042(7) .3490(3) .3201(3) .064(3) aniso . . . C
N28 .5129(5) .4821(2) .3553(2) .048(2) aniso . . . N
C29 .6531(7) .4712(3) .3176(3) .067(3) aniso . . . C
C30 .7419(7) .5316(3) .3087(3) .065(3) aniso . . . C
N31 .7843(5) .5383(2) .3726(2) .051(2) aniso . . . N
C32 .6447(7) .5489(3) .4104(3) .063(3) aniso . . . C
C33 .5524(7) .4895(3) .4185(3) .062(3) aniso . . . C
C34 .8977(6) .5815(3) .3730(3) .048(2) aniso . . . C
C35 .9610(7) .6184(3) .3152(3) .064(3) aniso . . . C
C36 1.0796(7) .6559(3) .3184(3) .063(3) aniso . . . C
C37 1.1378(6) .6572(3) .3776(3) .047(2) aniso . . . C
C38 1.0760(6) .6206(3) .4356(3) .053(2) aniso . . . C
C39 .9574(6) .5840(3) .4324(3) .051(2) aniso . . . C
N40 1.2604(5) .6959(2) .3794(2) .052(2) aniso . . . N
C41 1.2974(7) .7205(3) .4316(3) .064(3) aniso . . . C
N42 1.4146(6) .7567(3) .4074(2) .080(3) aniso . . . N
N43 1.4502(7) .7568(3) .3438(2) .086(3) aniso . . . N
C44 1.3574(7) .7197(3) .3287(3) .068(3) aniso . . . C
O45 1.2403(6) .7126(3) .4858(2) .088(2) aniso . . . O
C461 1.532(1) .7757(6) .4481(6) .048(4) iso . . . C
C471 1.527(2) .8515(7) .4109(7) .072(5) iso . . . C
C481 1.356(2) .8906(8) .418(1) .058(5) iso . . . C
C491 1.688(2) .730(1) .468(1) .085(6) iso . . . C
C462 1.456(1) .8131(5) .4367(5) .050(3) iso . . . C
C472 1.633(1) .8094(6) .4284(6) .075(4) iso . . . C
C482 1.731(2) .7400(8) .4487(8) .093(5) iso . . . C
C492 1.377(2) .8881(6) .3989(8) .080(5) iso . . . C
N51 .2556(6) .8512(3) .1432(2) .063(2) aniso . . . N
N52 .1978(6) .7929(3) .1776(3) .075(3) aniso . . . N
C53 .0910(8) .7899(4) .1353(4) .085(3) aniso . . . C
N54 .0745(7) .8409(4) .0777(3) .087(3) aniso . . . N
C55 .1811(8) .8783(4) .0851(3) .078(3) aniso . . . C
C56 .3861(6) .8731(3) .1706(3) .058(2) aniso . . . C
C57 .5449(6) .8412(3) .1491(3) .050(2) aniso . . . C
O58 .5653(4) .7668(2) .1733(2) .060(2) aniso . . . O
C59 .6247(7) .7384(3) .1212(3) .061(3) aniso . . . C
C60 .6537(7) .8019(3) .0660(3) .065(3) aniso . . . C
O61 .5435(4) .8573(2) .0800(2) .056(2) aniso . . . O
C62 .6769(6) .8676(3) .1778(3) .051(2) aniso . . . C
C63 .7219(7) .9316(3) .1483(3) .060(3) aniso . . . C
C64 .8434(7) .9522(4) .1761(3) .070(3) aniso . . . C
C65 .9184(7) .9098(4) .2335(3) .065(3) aniso . . . C
C66 .8738(7) .8464(4) .2651(3) .071(3) aniso . . . C
C67 .7547(7) .8255(3) .2367(3) .063(2) aniso . . . C
Cl68 .6279(2) .99237(9) .07767(9) .0938(8) aniso . . . Cl
Cl69 1.0712(2) .9357(1) .2670(1) .104(1) aniso . . . Cl
C70 .5038(7) .7033(3) .0979(3) .065(3) aniso . . . C
O71 .4723(5) .6474(2) .1530(2) .073(2) aniso . . . O
C72 .3502(7) .6145(3) .1441(3) .060(3) aniso . . . C
C73 .3085(7) .5675(3) .1991(3) .067(3) aniso . . . C
C74 .1891(7) .5304(3) .1949(3) .068(3) aniso . . . C
C75 .1090(7) .5412(3) .1354(3) .057(2) aniso . . . C
C76 .1525(8) .5893(3) .0807(3) .082(3) aniso . . . C
C77 .2739(8) .6257(3) .0847(3) .087(3) aniso . . . C
N78 -.0098(6) .5024(2) .1283(2) .065(2) aniso . . . N
C79 -.0096(7) .4373(3) .1778(3) .065(3) aniso . . . C
C80 -.1232(7) .3959(3) .1637(3) .070(3) aniso . . . C
N81 -.2768(5) .4348(2) .1421(2) .064(2) aniso . . . N
C82 -.2790(7) .5017(3) .0932(3) .068(3) aniso . . . C
C83 -.1620(8) .5417(3) .1076(4) .082(3) aniso . . . C
C84 -.3971(6) .3974(3) .1387(3) .051(2) aniso . . . C
C85 -.4003(7) .3325(3) .1856(3) .057(2) aniso . . . C
C86 -.5196(6) .2957(3) .1836(3) .056(2) aniso . . . C
C87 -.6382(6) .3220(3) .1361(3) .049(2) aniso . . . C
C88 -.6407(7) .3861(3) .0908(3) .072(3) aniso . . . C
C89 -.5202(7) .4230(3) .0924(3) .074(3) aniso . . . C
N90 -.7611(5) .2826(2) .1350(2) .051(2) aniso . . . N
C91 -.8193(7) .2702(3) .0791(3) .055(2) aniso . . . C
N92 -.9180(6) .2246(3) .1045(2) .068(2) aniso . . . N
N93 -.9247(7) .2081(3) .1730(2) .076(3) aniso . . . N
C94 -.8301(7) .2437(3) .1890(3) .062(3) aniso . . . C
O95 -.7890(5) .2945(2) .0215(2) .071(2) aniso . . . O
C961 -1.030(1) .2007(4) .0677(4) .048(3) iso . . . C
C971 -.996(1) .1209(5) .0932(5) .070(3) iso . . . C
C981 -.836(2) .0881(9) .085(1) .100(6) iso . . . C
C991 -1.200(1) .2298(6) .0743(6) .068(3) iso . . . C
C962 -.949(2) .1715(8) .0694(7) .041(5) iso . . . C
C972 -1.108(2) .153(1) .089(1) .077(7) iso . . . C
C982 -1.237(3) .216(2) .068(2) .18(2) iso . . . C
C992 -.829(4) .101(2) .090(3) .15(2) iso . . . C
H3 .5233(7) .1931(4) .3732(4) .094 iso calc C3 R H
H5 .3303(7) .0346(4) .4577(3) .085 iso calc C5 R H
H6A .1535(5) .0375(3) .3557(3) .060 iso calc C6 R H
H6B .1567(5) .1008(3) .2921(3) .060 iso calc C6 R H
H9 -.1935(6) .2633(3) .3597(3) .057 iso calc C9 R H
H10A -.0985(6) .1803(3) .4774(3) .064 iso calc C10 R H
H10B -.2301(6) .1646(3) .4351(3) .064 iso calc C10 R H
H14 -.3388(6) -.0320(3) .3563(3) .066 iso calc C14 R H
H16 -.3808(6) .1392(3) .2004(3) .066 iso calc C16 R H
H17 -.1852(6) .1768(3) .2464(2) .060 iso calc C17 R H
H20A -.0213(7) .2934(3) .4297(3) .067 iso calc C20 R H
H20B .1207(7) .2431(3) .4101(3) .067 iso calc C20 R H
H23 .0383(6) .4258(3) .3974(3) .065 iso calc C23 R H
H24 .2345(6) .4887(3) .4023(3) .066 iso calc C24 R H
H26 .5207(7) .3732(3) .3077(3) .086 iso calc C26 R H
H27 .3215(7) .3140(3) .2986(3) .080 iso calc C27 R H
H29A .6231(7) .4679(3) .2746(3) .084 iso calc C29 R H
H29B .7209(7) .4273(3) .3408(3) .084 iso calc C29 R H
H30A .8365(7) .5233(3) .2845(3) .082 iso calc C30 R H
H30B .6763(7) .5750(3) .2831(3) .082 iso calc C30 R H
H32A .5781(7) .5933(3) .3880(3) .078 iso calc C32 R H
H32B .6756(7) .5511(3) .4538(3) .078 iso calc C32 R H
H33A .6150(7) .4458(3) .4451(3) .077 iso calc C33 R H
H33B .4566(7) .4991(3) .4416(3) .077 iso calc C33 R H
H35 .9236(7) .6179(3) .2742(3) .080 iso calc C35 R H
H36 1.1199(7) .6806(3) .2793(3) .079 iso calc C36 R H
H38 1.1145(6) .6209(3) .4766(3) .066 iso calc C38 R H
H39 .9162(6) .5601(3) .4716(3) .064 iso calc C39 R H
H44 1.3561(7) .7101(3) .2880(3) .085 iso calc C44 R H
H461 1.480(1) .7764(6) .4898(6) .060 iso calc C461 R H
H47A 1.548(2) .8563(7) .3646(7) .090 iso calc C471 R H
H47B 1.604(2) .8708(7) .4296(7) .090 iso calc C471 R H
H48A 1.331(4) .932(2) .381(2) .073 iso calc C481 R H
H48B 1.351(3) .903(4) .459(2) .073 iso calc C481 R H
H48C 1.282(2) .860(2) .418(4) .073 iso calc C481 R H
H49A 1.674(2) .682(1) .486(5) .107 iso calc C491 R H
H49B 1.738(6) .744(4) .501(4) .107 iso calc C491 R H
H49C 1.752(5) .734(5) .430(2) .107 iso calc C491 R H
H462 1.432(1) .8027(5) .4838(5) .062 iso calc C462 R H
H47C 1.650(1) .8307(6) .3820(6) .094 iso calc C472 R H
H47D 1.668(1) .8379(6) .4534(6) .094 iso calc C472 R H
H48D 1.839(3) .7446(9) .455(4) .116 iso calc C482 R H
H48E 1.726(8) .717(2) .415(2) .116 iso calc C482 R H
H48F 1.695(7) .713(2) .490(2) .116 iso calc C482 R H
H49D 1.421(6) .9213(6) .414(3) .100 iso calc C492 R H
H49E 1.266(2) .894(1) .406(3) .100 iso calc C492 R H
H49F 1.394(7) .896(1) .3524(9) .100 iso calc C492 R H
H53 .0307(8) .7546(4) .1447(4) .106 iso calc C53 R H
H55 .2007(8) .9184(4) .0534(3) .098 iso calc C55 R H
H56A .3838(6) .8587(3) .2186(3) .073 iso calc C56 R H
H56B .3733(6) .9240(3) .1558(3) .073 iso calc C56 R H
H59 .7235(7) .7049(3) .1356(3) .077 iso calc C59 R H
H60A .7612(7) .8095(3) .0683(3) .081 iso calc C60 R H
H60B .6318(7) .7970(3) .0226(3) .081 iso calc C60 R H
H64 .8736(7) .9951(4) .1555(3) .088 iso calc C64 R H
H66 .9233(7) .8181(4) .3050(3) .089 iso calc C66 R H
H67 .7259(7) .7824(3) .2574(3) .079 iso calc C67 R H
H70A .4076(7) .7371(3) .0821(3) .082 iso calc C70 R H
H70B .5444(7) .6849(3) .0618(3) .082 iso calc C70 R H
H73 .3600(7) .5601(3) .2397(3) .083 iso calc C73 R H
H74 .1629(7) .4978(3) .2327(3) .084 iso calc C74 R H
H76 .1000(8) .5979(3) .0402(3) .102 iso calc C76 R H
H77 .3026(8) .6575(3) .0469(3) .109 iso calc C77 R H
H79A -.0337(7) .4467(3) .2200(3) .081 iso calc C79 R H
H79B .0956(7) .4092(3) .1824(3) .081 iso calc C79 R H
H80A -.0809(7) .3742(3) .1299(3) .087 iso calc C80 R H
H80B -.1323(7) .3583(3) .2035(3) .087 iso calc C80 R H
H82A -.3836(7) .5299(3) .0905(3) .085 iso calc C82 R H
H82B -.2587(7) .4937(3) .0503(3) .085 iso calc C82 R H
H83A -.1526(8) .5795(3) .0679(4) .102 iso calc C83 R H
H83B -.2025(8) .5631(3) .1418(4) .102 iso calc C83 R H
H85 -.3209(7) .3140(3) .2185(3) .071 iso calc C85 R H
H86 -.5194(6) .2525(3) .2149(3) .070 iso calc C86 R H
H88 -.7228(7) .4048(3) .0591(3) .090 iso calc C88 R H
H89 -.5226(7) .4664(3) .0612(3) .093 iso calc C89 R H
H94 -.8102(7) .2433(3) .2325(3) .077 iso calc C94 R H
H961 -1.006(1) .2144(4) .0206(4) .060 iso calc C961 R H
H97A -1.018(1) .1073(5) .1400(5) .088 iso calc C971 R H
H97B -1.068(1) .1026(5) .0706(5) .088 iso calc C971 R H
H98A -.820(4) .039(1) .108(3) .125 iso calc C981 R H
H98B -.762(2) .110(3) .102(4) .125 iso calc C981 R H
H98C -.819(3) .094(4) .038(1) .125 iso calc C981 R H
H99A -1.265(1) .206(2) .055(3) .085 iso calc C991 R H
H99B -1.221(2) .2792(9) .052(2) .085 iso calc C991 R H
H99C -1.222(2) .223(3) .1204(6) .085 iso calc C991 R H
H962 -.948(2) .1923(8) .0213(7) .051 iso calc C962 R H
H97C -1.128(2) .118(1) .067(1) .096 iso calc C972 R H
H97D -1.108(2) .132(1) .136(1) .096 iso calc C972 R H
H98D -1.22(2) .249(7) .09(1) .228 iso calc C982 R H
H98E -1.337(4) .202(3) .08(1) .228 iso calc C982 R H
H98F -1.23(2) .238(9) .022(4) .228 iso calc C982 R H
H99D -.728(9) .108(4) .07(1) .187 iso calc C992 R H
H99E -.87(2) .066(5) .07(1) .187 iso calc C992 R H
H99F -.82(2) .084(7) .138(3) .187 iso calc C992 R H

loop_
_atom_type_symbol
_atom_type_scat_dispersion_real
_atom_type_scat_dispersion_imag
_atom_type_scat_source
C .0181 .0091 IntTabIV
H .0000 .0000 IntTabIV
Cl .3639 .7018 IntTabIV
N .0311 .0180 IntTabIV
O .0492 .0322 IntTabIV

loop_
_geom_angle_atom_site_label_1
_geom_angle_atom_site_label_2
_geom_angle_atom_site_label_3
_geom_angle
_geom_angle_publ_flag
C5 N1 C6 128.5(5) yes
N2 N1 C6 121.8(4) yes
N2 N1 C5 109.6(5) yes
N1 N2 C3 101.5(5) yes
N2 C3 H3 121.8 no
N2 C3 N4 116.4(6) yes
N4 C3 H3 121.8 no
C3 N4 C5 101.6(6) yes
N1 C5 N4 110.9(5) yes
N4 C5 H5 124.5 no
N1 C5 H5 124.5 no
N1 C6 H6B 109.1 no
N1 C6 H6A 109.1 no
N1 C6 C7 112.4(4) yes
H6A C6 H6B 107.9 no
C7 C6 H6B 109.1 no
C7 C6 H6A 109.1 no
C6 C7 C12 107.7(4) yes
C6 C7 O11 109.3(4) yes
C6 C7 O8 109.7(4) yes
O11 C7 C12 112.9(4) yes
O8 C7 C12 110.4(4) yes
O8 C7 O11 106.8(4) yes
C7 O8 C9 107.4(3) yes
O8 C9 H9 110.0 no
O8 C9 C20 109.9(4) yes
O8 C9 C10 104.4(4) yes
C20 C9 H9 110.1 no
C10 C9 H9 110.0 no
C10 C9 C20 112.2(4) yes
C9 C10 H10B 111.3 no
C9 C10 H10A 111.3 no
C9 C10 O11 102.3(4) yes
H10A C10 H10B 109.2 no
O11 C10 H10B 111.3 no
O11 C10 H10A 111.3 no
C7 O11 C10 106.1(3) yes
C7 C12 C17 119.2(4) yes
C7 C12 C13 123.8(4) yes
C13 C12 C17 117.0(4) yes
C12 C13 Cl18 122.9(4) yes
C12 C13 C14 121.0(5) yes
C14 C13 Cl18 116.1(4) yes
C13 C14 H14 120.1 no
C13 C14 C15 119.8(5) yes
C15 C14 H14 120.1 no
C14 C15 Cl19 119.8(4) yes
C14 C15 C16 120.7(5) yes
C16 C15 Cl19 119.5(4) yes
C15 C16 H16 120.6 no
C15 C16 C17 118.8(5) yes
C17 C16 H16 120.6 no
C12 C17 C16 122.6(5) yes
C16 C17 H17 118.7 no
C12 C17 H17 118.7 no
C9 C20 H20B 109.9 no
C9 C20 H20A 109.9 no
C9 C20 O21 108.7(4) yes
H20A C20 H20B 108.3 no
O21 C20 H20B 109.9 no
O21 C20 H20A 109.9 no
C20 O21 C22 112.3(4) yes
O21 C22 C27 118.7(5) yes
O21 C22 C23 121.1(5) yes
C23 C22 C27 120.1(5) yes
C22 C23 H23 120.5 no
C22 C23 C24 118.9(5) yes
C24 C23 H23 120.6 no
C23 C24 H24 119.1 no
C23 C24 C25 121.8(5) yes
C25 C24 H24 119.1 no
C24 C25 N28 119.4(5) yes
C24 C25 C26 117.5(5) yes
C26 C25 N28 122.9(5) yes
C25 C26 H26 119.5 no
C25 C26 C27 120.9(6) yes
C27 C26 H26 119.6 no
C22 C27 C26 120.7(6) yes
C26 C27 H27 119.7 no
C22 C27 H27 119.6 no
C25 N28 C33 116.3(4) yes
C25 N28 C29 116.6(4) yes
C29 N28 C33 111.1(4) yes
N28 C29 H29B 109.6 no
N28 C29 H29A 109.6 no
N28 C29 C30 110.2(5) yes
H29A C29 H29B 108.1 no
C30 C29 H29B 109.6 no
C30 C29 H29A 109.6 no
C29 C30 H30B 109.6 no
C29 C30 H30A 109.6 no
C29 C30 N31 110.4(5) yes
H30A C30 H30B 108.1 no
N31 C30 H30B 109.6 no
N31 C30 H30A 109.6 no
C30 N31 C34 116.6(4) yes
C30 N31 C32 110.5(4) yes
C32 N31 C34 116.6(4) yes
N31 C32 H32B 109.4 no
N31 C32 H32A 109.5 no
N31 C32 C33 111.0(5) yes
H32A C32 H32B 108.0 no
C33 C32 H32B 109.4 no
C33 C32 H32A 109.4 no
N28 C33 C32 110.9(4) yes
C32 C33 H33B 109.4 no
C32 C33 H33A 109.4 no
N28 C33 H33B 109.4 no
N28 C33 H33A 109.5 no
H33A C33 H33B 108.1 no
N31 C34 C39 119.9(5) yes
N31 C34 C35 122.6(5) yes
C35 C34 C39 117.3(5) yes
C34 C35 H35 119.7 no
C34 C35 C36 120.5(5) yes
C36 C35 H35 119.7 no
C35 C36 H36 119.4 no
C35 C36 C37 121.2(5) yes
C37 C36 H36 119.4 no
C36 C37 N40 119.9(5) yes
C36 C37 C38 119.0(5) yes
C38 C37 N40 121.0(4) yes
C37 C38 H38 120.1 no
C37 C38 C39 119.7(5) yes
C39 C38 H38 120.1 no
C34 C39 C38 122.2(5) yes
C38 C39 H39 118.9 no
C34 C39 H39 118.9 no
C37 N40 C44 126.8(4) yes
C37 N40 C41 126.1(4) yes
C41 N40 C44 107.0(5) yes
N40 C41 O45 129.5(6) yes
N40 C41 N42 103.0(5) yes
N42 C41 O45 127.5(6) yes
C41 N42 C461 125.8(6) yes
C41 N42 C462 121.9(6) yes
C41 N42 N43 113.1(5) yes
N43 N42 C461 118.4(6) yes
N43 N42 C462 121.3(6) yes
N42 N43 C44 104.4(5) yes
N40 C44 N43 112.5(5) yes
N43 C44 H44 123.8 no
N40 C44 H44 123.8 no
N42 C461 H461 105.2 no
N42 C461 C491 121.0(10) yes
N42 C461 C471 100.5(9) yes
C491 C461 H461 105.2 no
C471 C461 H461 105.2 no
C471 C461 C491 118.0(10) yes
C461 C471 H47B 110.5 no
C461 C471 H47A 110.4 no
C461 C471 C481 106.0(10) yes
H47A C471 H47B 108.7 no
C481 C471 H47B 110.4 no
C481 C471 H47A 110.4 no
C471 C481 H48C 109.5 no
C471 C481 H48B 109.5 no
C471 C481 H48A 109.5 no
H48B C481 H48C 109.5 no
H48A C481 H48C 109.5 no
H48A C481 H48B 109.5 no
C461 C491 H49C 109.5 no
C461 C491 H49B 109.5 no
C461 C491 H49A 109.5 no
H49B C491 H49C 109.5 no
H49A C491 H49C 109.5 no
H49A C491 H49B 109.5 no
N42 C462 H462 110.5 no
N42 C462 C492 113.4(9) yes
N42 C462 C472 104.9(8) yes
C492 C462 H462 110.5 no
C472 C462 H462 110.5 no
C472 C462 C492 106.8(9) yes
C462 C472 H47D 108.0 no
C462 C472 H47C 108.0 no
C462 C472 C482 117.0(10) yes
H47C C472 H47D 107.3 no
C482 C472 H47D 108.0 no
C482 C472 H47C 108.0 no
C472 C482 H48F 109.5 no
C472 C482 H48E 109.5 no
C472 C482 H48D 109.5 no
H48E C482 H48F 109.5 no
H48D C482 H48F 109.5 no
H48D C482 H48E 109.5 no
C462 C492 H49F 109.5 no
C462 C492 H49E 109.5 no
C462 C492 H49D 109.5 no
H49E C492 H49F 109.5 no
H49D C492 H49F 109.5 no
H49D C492 H49E 109.5 no
C55 N51 C56 129.4(5) yes
N52 N51 C56 121.0(5) yes
N52 N51 C55 109.5(5) yes
N51 N52 C53 101.7(5) yes
N52 C53 H53 122.1 no
N52 C53 N54 115.8(6) yes
N54 C53 H53 122.1 no
C53 N54 C55 102.1(6) yes
N51 C55 N54 111.0(6) yes
N54 C55 H55 124.5 no
N51 C55 H55 124.5 no
N51 C56 H56B 109.3 no
N51 C56 H56A 109.3 no
N51 C56 C57 111.6(5) yes
H56A C56 H56B 108.0 no
C57 C56 H56B 109.3 no
C57 C56 H56A 109.3 no
C56 C57 C62 109.2(4) yes
C56 C57 O61 109.3(4) yes
C56 C57 O58 108.9(4) yes
O61 C57 C62 113.2(4) yes
O58 C57 C62 110.0(4) yes
O58 C57 O61 106.2(4) yes
C57 O58 C59 108.0(4) yes
O58 C59 H59 110.5 no
O58 C59 C70 110.7(5) yes
O58 C59 C60 104.3(5) yes
C70 C59 H59 110.5 no
C60 C59 H59 110.5 no
C60 C59 C70 110.1(5) yes
C59 C60 H60B 111.4 no
C59 C60 H60A 111.4 no
C59 C60 O61 101.8(5) yes
H60A C60 H60B 109.3 no
O61 C60 H60B 111.4 no
O61 C60 H60A 111.4 no
C57 O61 C60 105.2(4) yes
C57 C62 C67 118.7(5) yes
C57 C62 C63 123.3(5) yes
C63 C62 C67 118.0(5) yes
C62 C63 Cl68 123.5(4) yes
C62 C63 C64 120.7(6) yes
C64 C63 Cl68 115.7(5) yes
C63 C64 H64 120.0 no
C63 C64 C65 120.0(6) yes
C65 C64 H64 120.0 no
C64 C65 Cl69 119.5(5) yes
C64 C65 C66 120.7(6) yes
C66 C65 Cl69 119.8(5) yes
C65 C66 H66 120.5 no
C65 C66 C67 119.1(6) yes
C67 C66 H66 120.5 no
C62 C67 C66 121.4(6) yes
C66 C67 H67 119.3 no
C62 C67 H67 119.3 no
C59 C70 H70B 110.2 no
C59 C70 H70A 110.2 no
C59 C70 O71 107.7(5) yes
H70A C70 H70B 108.5 no
O71 C70 H70B 110.2 no
O71 C70 H70A 110.2 no
C70 O71 C72 116.4(4) yes
O71 C72 C77 124.3(5) yes
O71 C72 C73 116.0(5) yes
C73 C72 C77 119.8(6) yes
C72 C73 H73 119.8 no
C72 C73 C74 120.3(5) yes
C74 C73 H73 119.8 no
C73 C74 H74 119.5 no
C73 C74 C75 121.0(6) yes
C75 C74 H74 119.5 no
C74 C75 N78 122.9(5) yes
C74 C75 C76 117.6(6) yes
C76 C75 N78 119.5(5) yes
C75 C76 H76 119.3 no
C75 C76 C77 121.4(6) yes
C77 C76 H76 119.3 no
C72 C77 C76 119.9(6) yes
C76 C77 H77 120.1 no
C72 C77 H77 120.0 no
C75 N78 C83 116.6(5) yes
C75 N78 C79 116.7(5) yes
C79 N78 C83 113.9(5) yes
N78 C79 H79B 108.7 no
N78 C79 H79A 108.7 no
N78 C79 C80 114.1(5) yes
H79A C79 H79B 107.6 no
C80 C79 H79B 108.7 no
C80 C79 H79A 108.7 no
C79 C80 H80B 108.5 no
C79 C80 H80A 108.5 no
C79 C80 N81 115.1(5) yes
H80A C80 H80B 107.5 no
N81 C80 H80B 108.5 no
N81 C80 H80A 108.5 no
C80 N81 C84 118.1(5) yes
C80 N81 C82 114.5(5) yes
C82 N81 C84 118.3(5) yes
N81 C82 H82B 108.8 no
N81 C82 H82A 108.8 no
N81 C82 C83 113.7(5) yes
H82A C82 H82B 107.7 no
C83 C82 H82B 108.8 no
C83 C82 H82A 108.8 no
N78 C83 C82 115.8(5) yes
C82 C83 H83B 108.3 no
C82 C83 H83A 108.3 no
N78 C83 H83B 108.3 no
N78 C83 H83A 108.3 no
H83A C83 H83B 107.4 no
N81 C84 C89 122.8(5) yes
N81 C84 C85 120.2(5) yes
C85 C84 C89 116.9(5) yes
C84 C85 H85 119.6 no
C84 C85 C86 120.9(5) yes
C86 C85 H85 119.5 no
C85 C86 H86 119.7 no
C85 C86 C87 120.6(5) yes
C87 C86 H86 119.7 no
C86 C87 N90 119.6(5) yes
C86 C87 C88 119.9(5) yes
C88 C87 N90 120.5(5) yes
C87 C88 H88 120.2 no
C87 C88 C89 119.6(6) yes
C89 C88 H88 120.2 no
C84 C89 C88 122.1(6) yes
C88 C89 H89 118.9 no
C84 C89 H89 118.9 no
C87 N90 C94 126.9(4) yes
C87 N90 C91 125.6(4) yes
C91 N90 C94 107.1(4) yes
N90 C91 O95 128.3(5) yes
N90 C91 N92 103.1(4) yes
N92 C91 O95 128.6(5) yes
C91 N92 C961 127.4(5) yes
C91 N92 C962 120.8(7) yes
C91 N92 N93 113.2(5) yes
N93 N92 C961 118.8(5) yes
N93 N92 C962 119.6(7) yes
N92 N93 C94 103.8(4) yes
N90 C94 N93 112.8(4) yes
N93 C94 H94 123.6 no
N90 C94 H94 123.6 no
N92 C961 H961 108.3 no
N92 C961 C991 114.6(7) yes
N92 C961 C971 105.3(6) yes
C991 C961 H961 108.3 no
C971 C961 H961 108.3 no
C971 C961 C991 111.7(8) yes
C961 C971 H97B 108.5 no
C961 C971 H97A 108.4 no
C961 C971 C981 115.2(9) yes
H97A C971 H97B 107.5 no
C981 C971 H97B 108.5 no
C981 C971 H97A 108.5 no
C971 C981 H98C 109.5 no
C971 C981 H98B 109.5 no
C971 C981 H98A 109.5 no
H98B C981 H98C 109.5 no
H98A C981 H98C 109.5 no
H98A C981 H98B 109.5 no
C961 C991 H99C 109.5 no
C961 C991 H99B 109.5 no
C961 C991 H99A 109.5 no
H99B C991 H99C 109.5 no
H99A C991 H99C 109.5 no
H99A C991 H99B 109.5 no
N92 C962 H962 109.7 no
N92 C962 C992 114(2) yes
N92 C962 C972 108.0(10) yes
C992 C962 H962 109.7 no
C972 C962 H962 109.7 no
C972 C962 C992 106(2) yes
C962 C972 H97D 109.3 no
C962 C972 H97C 109.3 no
C962 C972 C982 112(2) yes
H97C C972 H97D 107.9 no
C982 C972 H97D 109.3 no
C982 C972 H97C 109.3 no
C972 C982 H98F 109.5 no
C972 C982 H98E 109.5 no
C972 C982 H98D 109.5 no
H98E C982 H98F 109.5 no
H98D C982 H98F 109.5 no
H98D C982 H98E 109.5 no
C962 C992 H99F 109.5 no
C962 C992 H99E 109.5 no
C962 C992 H99D 109.5 no
H99E C992 H99F 109.5 no
H99D C992 H99F 109.5 no
H99D C992 H99E 109.5 no

loop_
_geom_bond_atom_site_label_1
_geom_bond_atom_site_label_2
_geom_bond_distance
_geom_bond_publ_flag
N1 N2 1.353(7) yes
N1 C5 1.326(7) yes
N1 C6 1.458(7) yes
N2 C3 1.320(9) yes
C3 N4 1.333(8) yes
C3 H3 .930 no
N4 C5 1.330(10) yes
C5 H5 .930 no
C6 C7 1.531(7) yes
C6 H6A .970 no
C6 H6B .970 no
C7 O8 1.411(5) yes
C7 O11 1.392(6) yes
C7 C12 1.543(8) yes
O8 C9 1.444(7) yes
C9 C10 1.518(7) yes
C9 C20 1.507(9) yes
C9 H9 .980 no
C10 O11 1.423(6) yes
C10 H10A .970 no
C10 H10B .970 no
C12 C13 1.390(7) yes
C12 C17 1.387(6) yes
C13 C14 1.395(8) yes
C13 Cl18 1.722(5) yes
C14 C15 1.366(7) yes
C14 H14 .930 no
C15 C16 1.377(8) yes
C15 Cl19 1.729(6) yes
C16 C17 1.378(8) yes
C16 H16 .930 no
C17 H17 .930 no
C20 O21 1.426(6) yes
C20 H20A .970 no
C20 H20B .970 no
O21 C22 1.404(8) yes
C22 C23 1.384(9) yes
C22 C27 1.358(8) yes
C23 C24 1.382(9) yes
C23 H23 .930 no
C24 C25 1.386(8) yes
C24 H24 .930 no
C25 C26 1.384(9) yes
C25 N28 1.427(8) yes
C26 C27 1.380(10) yes
C26 H26 .930 no
C27 H27 .930 no
N28 C29 1.452(7) yes
N28 C33 1.434(8) yes
C29 C30 1.520(10) yes
C29 H29A .970 no
C29 H29B .970 no
C30 N31 1.447(8) yes
C30 H30A .970 no
C30 H30B .970 no
N31 C32 1.449(7) yes
N31 C34 1.421(8) yes
C32 C33 1.521(9) yes
C32 H32A .970 no
C32 H32B .970 no
C33 H33A .970 no
C33 H33B .970 no
C34 C35 1.392(7) yes
C34 C39 1.377(8) yes
C35 C36 1.388(9) yes
C35 H35 .930 no
C36 C37 1.360(8) yes
C36 H36 .930 no
C37 C38 1.388(7) yes
C37 N40 1.428(8) yes
C38 C39 1.376(8) yes
C38 H38 .930 no
C39 H39 .930 no
N40 C41 1.390(9) yes
N40 C44 1.374(7) yes
C41 N42 1.360(9) yes
C41 O45 1.213(8) yes
N42 N43 1.368(7) yes
N42 C461 1.500(10) yes
N42 C462 1.530(10) yes
N43 C44 1.290(10) yes
C44 H44 .930 no
C461 C471 1.50(2) yes
C461 C491 1.48(2) yes
C461 H461 .980 no
C471 C481 1.56(2) yes
C471 H47A .970 no
C471 H47B .970 no
C481 H48A .960 no
C481 H48B .960 no
C481 H48C .960 no
C491 H49A .960 no
C491 H49B .960 no
C491 H49C .960 no
C462 C472 1.520(10) yes
C462 C492 1.530(10) yes
C462 H462 .980 no
C472 C482 1.45(2) yes
C472 H47C .970 no
C472 H47D .970 no
C482 H48D .960 no
C482 H48E .960 no
C482 H48F .960 no
C492 H49D .960 no
C492 H49E .960 no
C492 H49F .960 no
N51 N52 1.365(8) yes
N51 C55 1.315(8) yes
N51 C56 1.461(8) yes
N52 C53 1.310(10) yes
C53 N54 1.339(9) yes
C53 H53 .930 no
N54 C55 1.320(10) yes
C55 H55 .930 no
C56 C57 1.524(7) yes
C56 H56A .970 no
C56 H56B .970 no
C57 O58 1.420(6) yes
C57 O61 1.398(6) yes
C57 C62 1.536(9) yes
O58 C59 1.424(8) yes
C59 C60 1.520(8) yes
C59 C70 1.520(10) yes
C59 H59 .980 no
C60 O61 1.428(7) yes
C60 H60A .970 no
C60 H60B .970 no
C62 C63 1.384(8) yes
C62 C67 1.390(7) yes
C63 C64 1.390(10) yes
C63 Cl68 1.737(5) yes
C64 C65 1.360(8) yes
C64 H64 .930 no
C65 C66 1.380(10) yes
C65 Cl69 1.729(8) yes
C66 C67 1.380(10) yes
C66 H66 .930 no
C67 H67 .930 no
C70 O71 1.430(7) yes
C70 H70A .970 no
C70 H70B .970 no
O71 C72 1.381(8) yes
C72 C73 1.360(8) yes
C72 C77 1.363(9) yes
C73 C74 1.390(10) yes
C73 H73 .930 no
C74 C75 1.382(8) yes
C74 H74 .930 no
C75 C76 1.373(8) yes
C75 N78 1.427(8) yes
C76 C77 1.400(10) yes
C76 H76 .930 no
C77 H77 .930 no
N78 C79 1.425(7) yes
N78 C83 1.411(7) yes
C79 C80 1.479(9) yes
C79 H79A .970 no
C79 H79B .970 no
C80 N81 1.423(7) yes
C80 H80A .970 no
C80 H80B .970 no
N81 C82 1.442(6) yes
N81 C84 1.400(8) yes
C82 C83 1.480(10) yes
C82 H82A .970 no
C82 H82B .970 no
C83 H83A .970 no
C83 H83B .970 no
C84 C85 1.401(7) yes
C84 C89 1.376(8) yes
C85 C86 1.379(9) yes
C85 H85 .930 no
C86 C87 1.365(7) yes
C86 H86 .930 no
C87 C88 1.367(7) yes
C87 N90 1.436(8) yes
C88 C89 1.390(10) yes
C88 H88 .930 no
C89 H89 .930 no
N90 C91 1.389(8) yes
N90 C94 1.378(7) yes
C91 N92 1.357(8) yes
C91 O95 1.214(6) yes
N92 N93 1.387(6) yes
N92 C961 1.470(10) yes
N92 C962 1.52(2) yes
N93 C94 1.284(9) yes
C94 H94 .930 no
C961 C971 1.520(10) yes
C961 C991 1.490(10) yes
C961 H961 .980 no
C971 C981 1.45(2) yes
C971 H97A .970 no
C971 H97B .970 no
C981 H98A .960 no
C981 H98B .960 no
C981 H98C .960 no
C991 H99A .960 no
C991 H99B .960 no
C991 H99C .960 no
C962 C972 1.50(2) yes
C962 C992 1.56(3) yes
C962 H962 .980 no
C972 C982 1.50(4) yes
C972 H97C .970 no
C972 H97D .970 no
C982 H98D .960 no
C982 H98E .960 no
C982 H98F .960 no
C992 H99D .960 no
C992 H99E .960 no
C992 H99F .960 no

loop_
_geom_torsion_atom_site_label_1
_geom_torsion_atom_site_label_2
_geom_torsion_atom_site_label_3
_geom_torsion_atom_site_label_4
_geom_torsion
_geom_torsion_publ_flag
C5 N1 C6 C7 90.3(6) no
N2 N1 C6 C7 -88.5(6) yes
C5 N1 C6 H6A -30.9 no
N2 N1 C6 H6A 150.3 no
C5 N1 C6 H6B -148.5 no
N2 N1 C6 H6B 32.7 no
N2 N1 C5 H5 -179.8 no
C6 N1 C5 N4 -178.7(5) no
N2 N1 C5 N4 .2(7) no
C5 N1 N2 C3 -.4(6) no
C6 N1 N2 C3 178.6(5) no
C6 N1 C5 H5 1.3 no
N1 N2 C3 N4 .5(8) no
N1 N2 C3 H3 -179.5 no
N2 C3 N4 C5 -.4(8) no
H3 C3 N4 C5 179.6 no
C3 N4 C5 N1 .1(7) no
C3 N4 C5 H5 -179.9 no
N1 C6 C7 O8 65.2(5) yes
N1 C6 C7 O11 -51.6(5) yes
N1 C6 C7 C12 -174.6(4) yes
H6A C6 C7 C12 -53.4 no
H6A C6 C7 O11 69.6 no
H6A C6 C7 O8 -173.6 no
H6B C6 C7 C12 64.2 no
H6B C6 C7 O11 -172.8 no
H6B C6 C7 O8 -56.0 no
C6 C7 C12 C13 80.3(6) yes
C6 C7 C12 C17 -97.9(5) no
C6 C7 O11 C10 153.7(4) no
C6 C7 O8 C9 -137.8(4) no
O11 C7 C12 C13 -40.4(6) no
O8 C7 C12 C13 -159.9(4) no
O11 C7 C12 C17 141.4(4) no
O8 C7 C12 C17 21.9(6) no
C12 C7 O11 C10 -86.5(4) no
O8 C7 O11 C10 35.1(5) no
O11 C7 O8 C9 -19.5(5) no
C12 C7 O8 C9 103.7(4) no
C7 O8 C9 C10 -2.5(5) no
C7 O8 C9 C20 118.1(4) no
C7 O8 C9 H9 -120.6 no
O8 C9 C20 O21 64.0(5) yes
O8 C9 C20 H20A -175.6 no
O8 C9 C20 H20B -56.5 no
O8 C9 C10 O11 22.6(5) no
O8 C9 C10 H10A 141.6 no
O8 C9 C10 H10B -96.3 no
C10 C9 C20 O21 179.7(4) no
C10 C9 C20 H20A -59.9 no
C10 C9 C20 H20B 59.3 no
C20 C9 C10 H10B 144.6 no
C20 C9 C10 H10A 22.6 no
C20 C9 C10 O11 -96.4(5) no
H9 C9 C10 H10B 21.7 no
H9 C9 C10 H10A -100.3 no
H9 C9 C10 O11 140.7 no
H9 C9 C20 H20B -177.8 no
H9 C9 C20 H20A 63.0 no
H9 C9 C20 O21 -57.4 no
C9 C10 O11 C7 -35.2(5) no
H10A C10 O11 C7 -154.1 no
H10B C10 O11 C7 83.8 no
C7 C12 C17 H17 .1 no
C7 C12 C17 C16 -179.9(5) no
C7 C12 C13 C14 179.0(5) no
C7 C12 C13 Cl18 -2.7(7) no
C13 C12 C17 H17 -178.2 no
C13 C12 C17 C16 1.8(8) no
C17 C12 C13 Cl18 175.6(4) no
C17 C12 C13 C14 -2.8(7) no
C12 C13 C14 C15 1.3(8) no
C12 C13 C14 H14 -178.7 no
Cl18 C13 C14 H14 2.9 no
Cl18 C13 C14 C15 -177.1(4) no
C13 C14 C15 C16 1.2(8) no
C13 C14 C15 Cl19 -178.8(4) no
H14 C14 C15 Cl19 1.2 no
H14 C14 C15 C16 -178.8 no
C14 C15 C16 C17 -2.2(8) no
C14 C15 C16 H16 177.8 no
Cl19 C15 C16 H16 -2.1 no
Cl19 C15 C16 C17 177.9(4) no
C15 C16 C17 C12 .7(8) no
C15 C16 C17 H17 -179.3 no
H16 C16 C17 C12 -179.3 no
H16 C16 C17 H17 .7 no
C9 C20 O21 C22 -171.7(4) yes
H20A C20 O21 C22 67.9 no
H20B C20 O21 C22 -51.3 no
C20 O21 C22 C23 -81.5(6) no
C20 O21 C22 C27 102.7(6) yes
O21 C22 C27 H27 -3.8 no
O21 C22 C27 C26 176.2(5) no
O21 C22 C23 C24 -174.6(5) no
O21 C22 C23 H23 5.5 no
C23 C22 C27 H27 -179.7 no
C23 C22 C27 C26 .3(9) no
C27 C22 C23 H23 -178.8 no
C27 C22 C23 C24 1.2(8) no
C22 C23 C24 C25 -1.2(8) no
C22 C23 C24 H24 178.8 no
H23 C23 C24 H24 -1.2 no
H23 C23 C24 C25 178.8 no
C23 C24 C25 C26 -.3(8) no
C23 C24 C25 N28 175.4(5) no
H24 C24 C25 N28 -4.6 no
H24 C24 C25 C26 179.7 no
C24 C25 N28 C29 -170.7(5) no
C24 C25 N28 C33 55.1(7) no
C24 C25 C26 C27 1.9(9) no
C24 C25 C26 H26 -178.1 no
C26 C25 N28 C29 4.7(8) no
C26 C25 N28 C33 -129.5(6) no
N28 C25 C26 H26 6.4 no
N28 C25 C26 C27 -173.6(5) no
C25 C26 C27 C22 -2.0(9) no
C25 C26 C27 H27 178.1 no
H26 C26 C27 C22 178.0 no
H26 C26 C27 H27 -2.0 no
C25 N28 C33 H33A 71.9 no
C25 N28 C33 H33B -46.4 no
C25 N28 C33 C32 -167.2(5) no
C25 N28 C29 C30 166.2(5) no
C25 N28 C29 H29A 45.5 no
C25 N28 C29 H29B -73.1 no
C29 N28 C33 H33A -64.7 no
C29 N28 C33 H33B 177.0 no
C29 N28 C33 C32 56.2(6) no
C33 N28 C29 H29B 63.4 no
C33 N28 C29 H29A -178.1 no
C33 N28 C29 C30 -57.4(6) no
N28 C29 C30 N31 57.9(6) no
N28 C29 C30 H30A 178.7 no
N28 C29 C30 H30B -62.9 no
H29A C29 C30 H30B 57.9 no
H29A C29 C30 H30A -60.6 no
H29A C29 C30 N31 178.6 no
H29B C29 C30 H30B 176.4 no
H29B C29 C30 H30A 57.9 no
H29B C29 C30 N31 -62.8 no
C29 C30 N31 C32 -57.7(6) no
C29 C30 N31 C34 166.1(5) no
H30A C30 N31 C34 45.3 no
H30A C30 N31 C32 -178.4 no
H30B C30 N31 C34 -73.2 no
H30B C30 N31 C32 63.1 no
C30 N31 C34 C35 2.8(8) no
C30 N31 C34 C39 -172.5(5) no
C30 N31 C32 C33 56.4(6) no
C30 N31 C32 H32A -64.5 no
C30 N31 C32 H32B 177.3 no
C32 N31 C34 C35 -130.8(6) no
C32 N31 C34 C39 54.0(7) no
C34 N31 C32 H32B -46.4 no
C34 N31 C32 H32A 71.8 no
C34 N31 C32 C33 -167.3(5) no
N31 C32 C33 N28 -55.7(6) no
N31 C32 C33 H33A 65.2 no
N31 C32 C33 H33B -176.6 no
H32A C32 C33 N28 65.2 no
H32B C32 C33 N28 -176.6 no
H32A C32 C33 H33B -55.7 no
H32A C32 C33 H33A -173.9 no
H32B C32 C33 H33B 62.5 no
H32B C32 C33 H33A -55.7 no
N31 C34 C39 H39 -5.0 no
N31 C34 C39 C38 174.9(5) no
N31 C34 C35 C36 -175.4(5) no
N31 C34 C35 H35 4.6 no
C35 C34 C39 H39 179.4 no
C35 C34 C39 C38 -.6(8) no
C39 C34 C35 H35 180.0 no
C39 C34 C35 C36 -.1(8) no
C34 C35 C36 C37 .6(9) no
C34 C35 C36 H36 -179.4 no
H35 C35 C36 H36 .6 no
H35 C35 C36 C37 -179.4 no
C35 C36 C37 C38 -.6(9) no
C35 C36 C37 N40 179.7(5) no
H36 C36 C37 N40 -.3 no
H36 C36 C37 C38 179.4 no
C36 C37 N40 C41 158.5(6) yes
C36 C37 N40 C44 -17.2(8) no
C36 C37 C38 C39 -.1(8) no
C36 C37 C38 H38 179.9 no
C38 C37 N40 C41 -21.2(8) no
C38 C37 N40 C44 163.0(5) no
N40 C37 C38 H38 -.3 no
N40 C37 C38 C39 179.7(5) no
C37 C38 C39 C34 .7(8) no
C37 C38 C39 H39 -179.4 no
H38 C38 C39 C34 -179.4 no
H38 C38 C39 H39 .6 no
C37 N40 C44 H44 -3.9 no
C37 N40 C44 N43 176.0(5) no
C37 N40 C41 N42 -176.7(5) no
C37 N40 C41 O45 3.0(10) no
C41 N40 C44 H44 179.6 no
C41 N40 C44 N43 -.4(7) no
C44 N40 C41 O45 179.3(7) no
C44 N40 C41 N42 -.3(6) no
N40 C41 N42 N43 .8(7) no
N40 C41 N42 C461 -160.1(7) no
O45 C41 N42 C461 20.0(10) no
O45 C41 N42 N43 -178.8(6) no
C41 N42 C461 C471 -133.7(9) no
C41 N42 C461 C491 94.0(10) no
C41 N42 C461 H461 -24.6 no
C41 N42 N43 C44 -1.0(7) no
N43 N42 C461 C471 66.0(10) no
N43 N42 C461 C491 -65.0(10) no
N43 N42 C461 H461 175.3 no
C461 N42 N43 C44 161.4(7) no
N42 N43 C44 N40 .8(7) no
N42 N43 C44 H44 -179.2 no
N42 C461 C491 H49A -47.8 no
N42 C461 C491 H49B -167.8 no
N42 C461 C491 H49C 72.2 no
N42 C461 C471 C481 65.0(10) no
N42 C461 C471 H47A -55.3 no
N42 C461 C471 H47B -175.5 no
C471 C461 C491 H49A -172.2 no
C471 C461 C491 H49B 67.8 no
C471 C461 C491 H49C -52.2 no
C491 C461 C471 H47B -41.7 no
C491 C461 C471 H47A 78.5 no
C491 C461 C471 C481 -161.0(10) no
H461 C461 C471 H47B 75.4 no
H461 C461 C471 H47A -164.3 no
H461 C461 C471 C481 -44.5 no
H461 C461 C491 H49C -169.3 no
H461 C461 C491 H49B -49.3 no
H461 C461 C491 H49A 70.7 no
C461 C471 C481 H48A -155.2 no
C461 C471 C481 H48B 84.8 no
C461 C471 C481 H48C -35.2 no
H47A C471 C481 H48C 84.7 no
H47A C471 C481 H48B -155.3 no
H47A C471 C481 H48A -35.3 no
H47B C471 C481 H48C -155.1 no
H47B C471 C481 H48B -35.1 no
H47B C471 C481 H48A 84.9 no
N40 C41 N42 C462 159.2(6) no
O45 C41 N42 C462 -19.0(10) no
C41 N42 C462 C472 147.7(7) no
C41 N42 C462 C492 -95.0(10) no
C41 N42 C462 H462 28.6 no
N43 N42 C462 C472 -55.7(9) no
N43 N42 C462 C492 61.0(10) no
N43 N42 C462 H462 -174.7 no
C462 N42 N43 C44 -159.6(6) no
N42 C462 C492 H49D -169.9 no
N42 C462 C492 H49E 70.1 no
N42 C462 C492 H49F -49.9 no
N42 C462 C472 C482 -47.0(10) no
N42 C462 C472 H47C 74.6 no
N42 C462 C472 H47D -169.7 no
C472 C462 C492 H49D -54.8 no
C472 C462 C492 H49E -174.8 no
C472 C462 C492 H49F 65.2 no
C492 C462 C472 H47D 69.6 no
C492 C462 C472 H47C -46.1 no
C492 C462 C472 C482 -167.0(10) no
H462 C462 C472 H47D -50.6 no
H462 C462 C472 H47C -166.3 no
H462 C462 C472 C482 71.5 no
H462 C462 C492 H49F -174.6 no
H462 C462 C492 H49E -54.6 no
H462 C462 C492 H49D 65.4 no
C462 C472 C482 H48D -161.4 no
C462 C472 C482 H48E 78.6 no
C462 C472 C482 H48F -41.4 no
H47C C472 C482 H48F -163.6 no
H47C C472 C482 H48E -43.5 no
H47C C472 C482 H48D 76.4 no
H47D C472 C482 H48F 80.7 no
H47D C472 C482 H48E -159.3 no
H47D C472 C482 H48D -39.3 no
C55 N51 C56 C57 -85.0(8) no
N52 N51 C56 C57 91.8(6) yes
C55 N51 C56 H56A 154.0 no
N52 N51 C56 H56A -29.3 no
C55 N51 C56 H56B 36.0 no
N52 N51 C56 H56B -147.2 no
N52 N51 C55 H55 179.6 no
C56 N51 C55 N54 176.7(6) no
N52 N51 C55 N54 -.3(8) no
C55 N51 N52 C53 .6(7) no
C56 N51 N52 C53 -176.8(6) no
C56 N51 C55 H55 -3.3 no
N51 N52 C53 N54 -.6(8) no
N51 N52 C53 H53 179.4 no
N52 C53 N54 C55 .4(9) no
H53 C53 N54 C55 -179.6 no
C53 N54 C55 N51 .0(8) no
C53 N54 C55 H55 180.0 no
N51 C56 C57 O58 -61.3(6) yes
N51 C56 C57 O61 54.2(6) yes
N51 C56 C57 C62 178.5(4) yes
H56A C56 C57 C62 -60.5 no
H56A C56 C57 O61 175.3 no
H56A C56 C57 O58 59.7 no
H56B C56 C57 C62 57.5 no
H56B C56 C57 O61 -66.8 no
H56B C56 C57 O58 177.7 no
C56 C57 C62 C63 -83.1(6) yes
C56 C57 C62 C67 96.3(6) no
C56 C57 O61 C60 -153.0(4) no
C56 C57 O58 C59 135.6(5) no
O61 C57 C62 C63 38.9(7) no
O58 C57 C62 C63 157.4(5) no
O61 C57 C62 C67 -141.7(5) no
O58 C57 C62 C67 -23.2(7) no
C62 C57 O61 C60 85.0(5) no
O58 C57 O61 C60 -35.7(5) no
O61 C57 O58 C59 18.0(5) no
C62 C57 O58 C59 -104.8(5) no
C57 O58 C59 C60 5.5(6) no
C57 O58 C59 C70 -112.8(5) no
C57 O58 C59 H59 124.3 no
O58 C59 C70 O71 -60.9(6) yes
O58 C59 C70 H70A 59.3 no
O58 C59 C70 H70B 178.9 no
O58 C59 C60 O61 -26.2(6) no
O58 C59 C60 H60A 92.7 no
O58 C59 C60 H60B -145.0 no
C60 C59 C70 O71 -175.7(5) no
C60 C59 C70 H70A -55.5 no
C60 C59 C70 H70B 64.2 no
C70 C59 C60 H60B -26.2 no
C70 C59 C60 H60A -148.5 no
C70 C59 C60 O61 92.6(5) no
H59 C59 C60 H60B 96.2 no
H59 C59 C60 H60A -26.2 no
H59 C59 C60 O61 -145.0 no
H59 C59 C70 H70B -58.2 no
H59 C59 C70 H70A -177.9 no
H59 C59 C70 O71 62.0 no
C59 C60 O61 C57 37.8(5) no
H60A C60 O61 C57 -81.1 no
H60B C60 O61 C57 156.6 no
C57 C62 C67 H67 .3 no
C57 C62 C67 C66 -179.7(6) no
C57 C62 C63 C64 -179.2(6) no
C57 C62 C63 Cl68 3.6(8) no
C63 C62 C67 H67 179.7 no
C63 C62 C67 C66 -.3(9) no
C67 C62 C63 Cl68 -175.8(5) no
C67 C62 C63 C64 1.4(9) no
C62 C63 C64 C65 .0(10) no
C62 C63 C64 H64 179.1 no
Cl68 C63 C64 H64 -3.5 no
Cl68 C63 C64 C65 176.4(5) no
C63 C64 C65 C66 .0(10) no
C63 C64 C65 Cl69 179.3(5) no
H64 C64 C65 Cl69 -.8 no
H64 C64 C65 C66 179.2 no
C64 C65 C66 C67 2.0(10) no
C64 C65 C66 H66 -178.1 no
Cl69 C65 C66 H66 1.9 no
Cl69 C65 C66 C67 -178.1(5) no
C65 C66 C67 C62 .0(10) no
C65 C66 C67 H67 178.7 no
H66 C66 C67 C62 178.7 no
H66 C66 C67 H67 -1.3 no
C59 C70 O71 C72 172.2(5) yes
H70A C70 O71 C72 52.0 no
H70B C70 O71 C72 -67.7 no
C70 O71 C72 C73 -172.2(5) no
C70 O71 C72 C77 8.8(8) yes
O71 C72 C77 H77 -.5 no
O71 C72 C77 C76 179.5(6) no
O71 C72 C73 C74 -178.5(5) no
O71 C72 C73 H73 1.5 no
C73 C72 C77 H77 -179.4 no
C73 C72 C77 C76 1.0(10) no
C77 C72 C73 H73 -179.5 no
C77 C72 C73 C74 .4(9) no
C72 C73 C74 C75 -1.0(9) no
C72 C73 C74 H74 178.9 no
H73 C73 C74 H74 -1.1 no
H73 C73 C74 C75 178.9 no
C73 C74 C75 C76 .6(9) no
C73 C74 C75 N78 177.5(6) no
H74 C74 C75 N78 -2.5 no
H74 C74 C75 C76 -179.4 no
C74 C75 N78 C79 -19.7(8) no
C74 C75 N78 C83 119.8(6) no
C74 C75 C76 C77 .5(9) no
C74 C75 C76 H76 -179.5 no
C76 C75 N78 C79 157.2(6) no
C76 C75 N78 C83 -63.4(7) no
N78 C75 C76 H76 3.4 no
N78 C75 C76 C77 -176.6(6) no
C75 C76 C77 C72 .0(10) no
C75 C76 C77 H77 178.9 no
H76 C76 C77 C72 178.9 no
H76 C76 C77 H77 -1.0 no
C75 N78 C83 H83A 51.5 no
C75 N78 C83 H83B -64.7 no
C75 N78 C83 C82 173.4(5) no
C75 N78 C79 C80 -173.3(5) no
C75 N78 C79 H79A 65.1 no
C75 N78 C79 H79B -51.8 no
C79 N78 C83 H83A -167.9 no
C79 N78 C83 H83B 75.8 no
C79 N78 C83 C82 -46.1(7) no
C83 N78 C79 H79B 167.7 no
C83 N78 C79 H79A -75.4 no
C83 N78 C79 C80 46.1(7) no
N78 C79 C80 N81 -45.8(7) no
N78 C79 C80 H80A 75.9 no
N78 C79 C80 H80B -167.5 no
H79A C79 C80 H80B -46.0 no
H79A C79 C80 H80A -162.5 no
H79A C79 C80 N81 75.7 no
H79B C79 C80 H80B 70.9 no
H79B C79 C80 H80A -45.6 no
H79B C79 C80 N81 -167.3 no
C79 C80 N81 C82 44.2(7) no
C79 C80 N81 C84 -169.3(5) no
H80A C80 N81 C84 68.9 no
H80A C80 N81 C82 -77.6 no
H80B C80 N81 C84 -47.6 no
H80B C80 N81 C82 165.9 no
C80 N81 C84 C85 35.4(7) no
C80 N81 C84 C89 -147.8(6) no
C80 N81 C82 C83 -42.7(7) no
C80 N81 C82 H82A -164.2 no
C80 N81 C82 H82B 78.7 no
C82 N81 C84 C85 -179.4(5) no
C82 N81 C84 C89 -2.6(8) no
C84 N81 C82 H82B -67.7 no
C84 N81 C82 H82A 49.4 no
C84 N81 C82 C83 170.9(5) no
N81 C82 C83 N78 44.2(8) no
N81 C82 C83 H83A 166.1 no
N81 C82 C83 H83B -77.7 no
H82A C82 C83 N78 165.6 no
H82B C82 C83 N78 -77.3 no
H82A C82 C83 H83B 43.8 no
H82A C82 C83 H83A -72.5 no
H82B C82 C83 H83B 160.9 no
H82B C82 C83 H83A 44.6 no
N81 C84 C89 H89 1.8 no
N81 C84 C89 C88 -178.3(6) no
N81 C84 C85 C86 178.8(5) no
N81 C84 C85 H85 -1.2 no
C85 C84 C89 H89 178.6 no
C85 C84 C89 C88 -1.4(9) no
C89 C84 C85 H85 -178.2 no
C89 C84 C85 C86 1.8(8) no
C84 C85 C86 C87 -.5(9) no
C84 C85 C86 H86 179.5 no
H85 C85 C86 H86 -.5 no
H85 C85 C86 C87 179.5 no
C85 C86 C87 C88 -1.3(9) no
C85 C86 C87 N90 179.9(5) no
H86 C86 C87 N90 -.1 no
H86 C86 C87 C88 178.7 no
C86 C87 N90 C91 -133.9(6) yes
C86 C87 N90 C94 38.0(8) no
C86 C87 C88 C89 1.7(9) no
C86 C87 C88 H88 -178.3 no
C88 C87 N90 C91 47.3(8) no
C88 C87 N90 C94 -140.8(6) no
N90 C87 C88 H88 .5 no
N90 C87 C88 C89 -179.5(5) no
C87 C88 C89 C84 -.4(9) no
C87 C88 C89 H89 179.6 no
H88 C88 C89 C84 179.6 no
H88 C88 C89 H89 -.4 no
C87 N90 C94 H94 7.1 no
C87 N90 C94 N93 -172.9(5) no
C87 N90 C91 N92 173.0(5) no
C87 N90 C91 O95 -7.0(9) no
C91 N90 C94 H94 -179.8 no
C91 N90 C94 N93 .2(7) no
C94 N90 C91 O95 179.8(6) no
C94 N90 C91 N92 -.2(6) no
N90 C91 N92 N93 .2(6) no
N90 C91 N92 C961 170.6(6) no
O95 C91 N92 C961 -8.0(10) no
O95 C91 N92 N93 -179.8(6) no
C91 N92 C961 C971 128.8(7) no
C91 N92 C961 C991 -108.0(8) no
C91 N92 C961 H961 13.1 no
C91 N92 N93 C94 .0(6) no
N93 N92 C961 C971 -61.3(8) no
N93 N92 C961 C991 61.9(9) no
N93 N92 C961 H961 -177.0 no
C961 N92 N93 C94 -171.4(6) no
N92 N93 C94 N90 -.1(6) no
N92 N93 C94 H94 179.9 no
N92 C961 C991 H99A -170.8 no
N92 C961 C991 H99B 69.2 no
N92 C961 C991 H99C -50.8 no
N92 C961 C971 C981 -58.0(10) no
N92 C961 C971 H97A 63.0 no
N92 C961 C971 H97B 179.5 no
C971 C961 C991 H99A -51.2 no
C971 C961 C991 H99B -171.1 no
C971 C961 C991 H99C 68.8 no
C991 C961 C971 H97B 54.5 no
C991 C961 C971 H97A -62.0 no
C991 C961 C971 C981 176.0(10) no
H961 C961 C971 H97B -64.8 no
H961 C961 C971 H97A 178.7 no
H961 C961 C971 C981 57.0 no
H961 C961 C991 H99C -171.9 no
H961 C961 C991 H99B -51.9 no
H961 C961 C991 H99A 68.1 no
C961 C971 C981 H98A 171.0 no
C961 C971 C981 H98B 51.0 no
C961 C971 C981 H98C -69.0 no
H97A C971 C981 H98C 169.2 no
H97A C971 C981 H98B -70.8 no
H97A C971 C981 H98A 49.2 no
H97B C971 C981 H98C 52.8 no
H97B C971 C981 H98B 172.8 no
H97B C971 C981 H98A -67.2 no
N90 C91 N92 C962 -151.4(8) no
O95 C91 N92 C962 29.0(10) no
C91 N92 C962 C972 -153.0(10) no
C91 N92 C962 C992 88(2) no
C91 N92 C962 H962 -34.8 no
N93 N92 C962 C972 56.0(10) no
N93 N92 C962 C992 -60(2) no
N93 N92 C962 H962 175.5 no
C962 N92 N93 C94 151.9(8) no
N92 C962 C992 H99D -71.3 no
N92 C962 C992 H99E 168.7 no
N92 C962 C992 H99F 48.7 no
N92 C962 C972 C982 60(2) no
N92 C962 C972 H97C -178.6 no
N92 C962 C972 H97D -60.7 no
C972 C962 C992 H99D 170.1 no
C972 C962 C992 H99E 50.1 no
C972 C962 C992 H99F -69.9 no
C992 C962 C972 H97D 61.4 no
C992 C962 C972 H97C -56.5 no
C992 C962 C972 C982 -177(3) no
H962 C962 C972 H97D 179.7 no
H962 C962 C972 H97C 61.8 no
H962 C962 C972 C982 -59.2 no
H962 C962 C992 H99F 171.8 no
H962 C962 C992 H99E -68.2 no
H962 C962 C992 H99D 51.8 no
C962 C972 C982 H98D -64.1 no
C962 C972 C982 H98E 175.9 no
C962 C972 C982 H98F 55.9 no
H97C C972 C982 H98F -65.1 no
H97C C972 C982 H98E 54.9 no
H97C C972 C982 H98D 174.9 no
H97D C972 C982 H98F 177.0 no
H97D C972 C982 H98E -63.0 no
H97D C972 C982 H98D 57.0 no
